data_7058400
loop_
_publ_author_name
'Chen, Shuai'
'Nie, Jia-Jia'
'Wang, Shuo'
'Li, Qian-Li'
'Zhang, Ru-Fen'
'Li, Yong-Xin'
'Ma, Chun-Lin'

_publ_section_title
;
 Syntheses, characterization, DNA/BSA binding, and in vitro cytostatic
 activity of fluorobenzenetelluronic triorganotin(iv) esters
;
_journal_issue 24
_journal_name_full 'New Journal of Chemistry'
_journal_page_first 9516
_journal_paper_doi 10.1039/C9NJ00487D
_journal_volume 43
_journal_year 2019
_chemical_formula_sum 'C24 H42 F6 O8 Sn4 Te2'
_chemical_formula_weight 1302.53
_space_group_crystal_system monoclinic
_space_group_IT_number 14
_space_group_name_Hall '-P 2ybc'
_space_group_name_H-M_alt 'P 1 21/c 1'
_symmetry_space_group_name_Hall '-P 2ybc'
_symmetry_space_group_name_H-M 'P 1 21/c 1'
_atom_sites_solution_hydrogens geom
_audit_creation_method SHELXL-2014/6
_audit_update_record
;
2019-01-27 deposited with the CCDC.    2019-05-21 downloaded from the CCDC.
;
_cell_angle_alpha 90
_cell_angle_beta 106.543(2)
_cell_angle_gamma 90
_cell_formula_units_Z 2
_cell_length_a 9.8591(9)
_cell_length_b 16.1963(14)
_cell_length_c 12.9897(11)
_cell_measurement_reflns_used 3575
_cell_measurement_temperature 298(2)
_cell_measurement_theta_max 25.960
_cell_measurement_theta_min 2.495
_cell_volume 1988.3(3)
_computing_cell_refinement 'Bruker SMART'
_computing_data_collection 'Bruker SMART'
_computing_data_reduction 'Bruker SAINT'
_computing_molecular_graphics 'Bruker SHELXTL'
_computing_publication_material 'Bruker SHELXTL'
_computing_structure_refinement 'Bruker SHELXTL'
_computing_structure_solution 'Bruker SHELXTL'
_diffrn_ambient_temperature 298(2)
_diffrn_measured_fraction_theta_full 0.967
_diffrn_measured_fraction_theta_max 0.993
_diffrn_measurement_device_type 'CCD area detector'
_diffrn_measurement_method 'phi and omega scans'
_diffrn_radiation_type MoK\a
_diffrn_radiation_wavelength 0.71073
_diffrn_reflns_av_R_equivalents 0.0406
_diffrn_reflns_av_unetI/netI 0.0480
_diffrn_reflns_Laue_measured_fraction_full 0.967
_diffrn_reflns_Laue_measured_fraction_max 0.993
_diffrn_reflns_limit_h_max 11
_diffrn_reflns_limit_h_min -11
_diffrn_reflns_limit_k_max 19
_diffrn_reflns_limit_k_min -18
_diffrn_reflns_limit_l_max 14
_diffrn_reflns_limit_l_min -15
_diffrn_reflns_number 9768
_diffrn_reflns_point_group_measured_fraction_full 0.967
_diffrn_reflns_point_group_measured_fraction_max 0.993
_diffrn_reflns_theta_full 25.242
_diffrn_reflns_theta_max 25.020
_diffrn_reflns_theta_min 2.495
_exptl_absorpt_coefficient_mu 3.986
_exptl_absorpt_correction_T_max 0.572
_exptl_absorpt_correction_T_min 0.258
_exptl_absorpt_correction_type multi-scan
_exptl_absorpt_process_details sadabs
_exptl_crystal_colour colourless
_exptl_crystal_density_diffrn 2.176
_exptl_crystal_description block
_exptl_crystal_F_000 1216
_exptl_crystal_size_max 0.330
_exptl_crystal_size_mid 0.300
_exptl_crystal_size_min 0.140
_refine_diff_density_max 2.477
_refine_diff_density_min -0.850
_refine_diff_density_rms 0.180
_refine_ls_extinction_method none
_refine_ls_goodness_of_fit_ref 1.053
_refine_ls_hydrogen_treatment constr
_refine_ls_matrix_type full
_refine_ls_number_parameters 206
_refine_ls_number_reflns 3488
_refine_ls_number_restraints 18
_refine_ls_restrained_S_all 1.114
_refine_ls_R_factor_all 0.0756
_refine_ls_R_factor_gt 0.0479
_refine_ls_shift/su_max 0.001
_refine_ls_shift/su_mean 0.000
_refine_ls_structure_factor_coef Fsqd
_refine_ls_weighting_details 'w=1/[\s^2^(Fo^2^)+(0.0627P)^2^+9.7688P] where P=(Fo^2^+2Fc^2^)/3'
_refine_ls_weighting_scheme calc
_refine_ls_wR_factor_gt 0.1169
_refine_ls_wR_factor_ref 0.1355
_reflns_Friedel_coverage 0.000
_reflns_number_gt 2542
_reflns_number_total 3488
_reflns_threshold_expression 'I > 2\s(I)'
_cod_data_source_file c9nj00487d2.cif
_cod_data_source_block complex5
_cod_depositor_comments 'Adding full bibliography for 7058398--7058403.cif.'
_cod_database_code 7058400
_shelx_space_group_comment
;
The symmetry employed for this shelxl refinement is uniquely defined
by the following loop, which should always be used as a source of
symmetry information in preference to the above space-group names.
They are only intended as comments.
;
_shelx_estimated_absorpt_t_min 0.353
_shelx_estimated_absorpt_t_max 0.605
_shelxl_version_number 2014/6

loop_
_space_group_symop_operation_xyz
'x, y, z'
'-x, y+1/2, -z+1/2'
'-x, -y, -z'
'x, -y-1/2, z-1/2'

loop_
_atom_site_label
_atom_site_type_symbol
_atom_site_fract_x
_atom_site_fract_y
_atom_site_fract_z
_atom_site_U_iso_or_equiv
_atom_site_adp_type
_atom_site_occupancy
_atom_site_site_symmetry_order
_atom_site_calc_flag
_atom_site_refinement_flags_posn
_atom_site_refinement_flags_adp
Sn1 Sn -0.26059(8) 0.10129(5) 0.15815(6) 0.0632(3) Uani 1 1 d . U
Sn2 Sn 0.18403(8) 0.24299(4) 0.13931(6) 0.0543(2) Uani 1 1 d . .
Te1 Te 0.05625(6) 0.04182(4) 0.10760(5) 0.0414(2) Uani 1 1 d . .
F1 F 0.4647(10) -0.1469(7) 0.3658(7) 0.141(4) Uani 1 1 d . U
F2 F 0.4230(9) -0.0895(5) 0.5471(6) 0.112(3) Uani 1 1 d . U
F3 F 0.2173(13) 0.0207(7) 0.5387(6) 0.149(4) Uani 1 1 d . U
O1 O 0.2318(6) 0.0644(4) 0.0721(5) 0.0508(16) Uani 1 1 d . .
H1 H 0.2266 0.0455 0.0125 0.076 Uiso 1 1 calc R U
O2 O -0.0466(6) 0.0677(4) -0.0418(5) 0.0444(14) Uani 1 1 d . .
O3 O 0.0503(6) 0.1523(4) 0.1507(5) 0.0514(16) Uani 1 1 d . .
O4 O -0.1156(7) 0.0196(4) 0.1411(5) 0.0514(16) Uani 1 1 d . .
C1 C -0.1834(15) 0.1682(9) 0.3042(11) 0.097(5) Uani 1 1 d . .
H1A H -0.1458 0.1303 0.3621 0.146 Uiso 1 1 calc R U
H1B H -0.2594 0.1991 0.3181 0.146 Uiso 1 1 calc R U
H1C H -0.1102 0.2054 0.2982 0.146 Uiso 1 1 calc R U
C2 C -0.3158(16) 0.1786(9) 0.0207(11) 0.102(5) Uani 1 1 d . .
H2A H -0.2389 0.1804 -0.0109 0.153 Uiso 1 1 calc R U
H2B H -0.3349 0.2334 0.0414 0.153 Uiso 1 1 calc R U
H2C H -0.3986 0.1571 -0.0306 0.153 Uiso 1 1 calc R U
C3 C -0.4139(13) 0.0094(10) 0.1653(12) 0.098(5) Uani 1 1 d . .
H3A H -0.4070 -0.0362 0.1198 0.147 Uiso 1 1 calc R U
H3B H -0.5070 0.0328 0.1414 0.147 Uiso 1 1 calc R U
H3C H -0.3962 -0.0097 0.2379 0.147 Uiso 1 1 calc R U
C8 C 0.1815(9) -0.0046(6) 0.2576(7) 0.046(2) Uani 1 1 d . .
C9 C 0.2836(12) -0.0619(7) 0.2616(9) 0.066(3) Uani 1 1 d . .
H9 H 0.2997 -0.0813 0.1987 0.080 Uiso 1 1 calc R U
C10 C 0.2002(16) 0.2478(8) -0.0222(10) 0.089(4) Uani 1 1 d . .
H10A H 0.2756 0.2124 -0.0283 0.134 Uiso 1 1 calc R U
H10B H 0.2194 0.3034 -0.0392 0.134 Uiso 1 1 calc R U
H10C H 0.1127 0.2297 -0.0711 0.134 Uiso 1 1 calc R U
C11 C 0.2383(15) -0.0055(8) 0.4459(9) 0.078(4) Uani 1 1 d . .
C12 C 0.1589(13) 0.0247(7) 0.3515(9) 0.068(3) Uani 1 1 d . .
H12 H 0.0901 0.0644 0.3494 0.081 Uiso 1 1 calc R U
C13 C 0.3625(13) -0.0908(8) 0.3596(11) 0.078(4) Uani 1 1 d . .
C14 C 0.3762(13) 0.2153(9) 0.2551(10) 0.088(4) Uani 1 1 d . .
H14A H 0.3572 0.1865 0.3140 0.132 Uiso 1 1 calc R U
H14B H 0.4258 0.2657 0.2806 0.132 Uiso 1 1 calc R U
H14C H 0.4331 0.1813 0.2234 0.132 Uiso 1 1 calc R U
C15 C 0.0636(16) 0.3429(7) 0.1756(12) 0.095(4) Uani 1 1 d . .
H15A H -0.0355 0.3306 0.1484 0.142 Uiso 1 1 calc R U
H15B H 0.0844 0.3925 0.1427 0.142 Uiso 1 1 calc R U
H15C H 0.0877 0.3503 0.2520 0.142 Uiso 1 1 calc R U
C16 C 0.3419(14) -0.0615(8) 0.4538(10) 0.074(3) Uani 1 1 d . .

loop_
_atom_site_aniso_label
_atom_site_aniso_U_11
_atom_site_aniso_U_22
_atom_site_aniso_U_33
_atom_site_aniso_U_23
_atom_site_aniso_U_13
_atom_site_aniso_U_12
Sn1 0.0500(4) 0.0725(5) 0.0679(4) -0.0064(4) 0.0182(3) 0.0096(3)
Sn2 0.0614(5) 0.0423(4) 0.0588(4) 0.0016(3) 0.0167(3) -0.0048(3)
Te1 0.0353(3) 0.0373(4) 0.0513(4) -0.0001(3) 0.0118(3) 0.0008(2)
F1 0.111(7) 0.190(10) 0.122(7) 0.050(7) 0.031(5) 0.102(7)
F2 0.112(7) 0.122(7) 0.078(5) 0.032(5) -0.013(4) 0.006(5)
F3 0.228(12) 0.150(9) 0.054(4) -0.006(5) 0.016(6) 0.063(8)
O1 0.040(4) 0.055(4) 0.059(4) 0.003(3) 0.016(3) -0.001(3)
O2 0.035(3) 0.049(4) 0.046(3) 0.004(3) 0.006(3) 0.003(3)
O3 0.043(4) 0.035(4) 0.077(4) -0.012(3) 0.018(3) 0.000(3)
O4 0.044(4) 0.050(4) 0.065(4) 0.007(3) 0.022(3) 0.000(3)
C1 0.093(10) 0.108(11) 0.091(9) -0.044(8) 0.027(8) 0.006(8)
C2 0.106(12) 0.097(11) 0.102(10) 0.020(9) 0.027(9) 0.047(9)
C3 0.045(7) 0.126(12) 0.129(12) -0.010(10) 0.034(7) -0.008(7)
C8 0.032(5) 0.044(5) 0.056(6) 0.004(4) 0.005(4) -0.005(4)
C9 0.060(7) 0.070(8) 0.069(7) 0.015(6) 0.017(6) 0.017(6)
C10 0.115(12) 0.090(10) 0.073(8) 0.020(7) 0.042(8) 0.004(8)
C11 0.101(10) 0.077(8) 0.045(6) -0.008(6) 0.005(6) 0.006(7)
C12 0.085(9) 0.057(7) 0.059(6) -0.004(5) 0.016(6) 0.014(6)
C13 0.058(8) 0.090(10) 0.084(9) 0.031(7) 0.015(6) 0.027(7)
C14 0.061(8) 0.109(11) 0.085(9) -0.005(8) 0.004(6) -0.016(7)
C15 0.121(12) 0.045(7) 0.132(12) -0.005(7) 0.058(10) 0.019(7)
C16 0.074(8) 0.070(8) 0.064(7) 0.020(6) -0.004(6) 0.001(6)

loop_
_atom_type_symbol
_atom_type_description
_atom_type_scat_dispersion_real
_atom_type_scat_dispersion_imag
_atom_type_scat_source
C C 0.0033 0.0016 'International Tables Vol C Tables 4.2.6.8 and 6.1.1.4'
H H 0.0000 0.0000 'International Tables Vol C Tables 4.2.6.8 and 6.1.1.4'
O O 0.0106 0.0060 'International Tables Vol C Tables 4.2.6.8 and 6.1.1.4'
Sn Sn -0.6537 1.4246 'International Tables Vol C Tables 4.2.6.8 and 6.1.1.4'
Te Te -0.5308 1.6751 'International Tables Vol C Tables 4.2.6.8 and 6.1.1.4'
F F 0.0171 0.0103 'International Tables Vol C Tables 4.2.6.8 and 6.1.1.4'

loop_
_geom_angle_atom_site_label_1
_geom_angle_atom_site_label_2
_geom_angle_atom_site_label_3
_geom_angle
_geom_angle_site_symmetry_1
_geom_angle_site_symmetry_3
O4 Sn1 C2 108.5(4) . .
O4 Sn1 C1 110.4(4) . .
C2 Sn1 C1 113.0(6) . .
O4 Sn1 C3 94.6(4) . .
C2 Sn1 C3 115.6(6) . .
C1 Sn1 C3 113.1(6) . .
O3 Sn2 C14 105.6(4) . .
O3 Sn2 C15 96.9(4) . .
C14 Sn2 C15 116.5(6) . .
O3 Sn2 C10 109.3(4) . .
C14 Sn2 C10 113.8(6) . .
C15 Sn2 C10 112.8(5) . .
O3 Te1 O4 90.4(3) . .
O3 Te1 O1 89.9(3) . .
O4 Te1 O1 179.5(3) . .
O3 Te1 O2 171.6(3) . 3
O4 Te1 O2 89.6(3) . 3
O1 Te1 O2 90.1(3) . 3
O3 Te1 O2 92.3(3) . .
O4 Te1 O2 91.3(3) . .
O1 Te1 O2 88.2(3) . .
O2 Te1 O2 79.3(3) 3 .
O3 Te1 C8 97.0(3) . .
O4 Te1 C8 92.7(3) . .
O1 Te1 C8 87.7(3) . .
O2 Te1 C8 91.3(3) 3 .
O2 Te1 C8 169.8(3) . .
O3 Te1 Te1 131.9(2) . 3
O4 Te1 Te1 90.6(2) . 3
O1 Te1 Te1 88.94(19) . 3
O2 Te1 Te1 39.70(16) 3 3
O2 Te1 Te1 39.63(18) . 3
C8 Te1 Te1 130.9(3) . 3
Te1 O2 Te1 100.7(3) 3 .
Te1 O3 Sn2 126.7(3) . .
Te1 O4 Sn1 127.6(3) . .
C9 C8 C12 120.2(9) . .
C9 C8 Te1 120.5(7) . .
C12 C8 Te1 119.3(7) . .
C8 C9 C13 119.1(11) . .
C12 C11 C16 123.1(11) . .
C12 C11 F3 120.1(12) . .
C16 C11 F3 116.7(11) . .
C11 C12 C8 118.7(11) . .
F1 C13 C9 120.4(12) . .
F1 C13 C16 118.5(11) . .
C9 C13 C16 121.1(11) . .
F2 C16 C11 123.1(13) . .
F2 C16 C13 119.3(12) . .
C11 C16 C13 117.6(10) . .

loop_
_geom_bond_atom_site_label_1
_geom_bond_atom_site_label_2
_geom_bond_distance
_geom_bond_site_symmetry_2
Sn1 O4 2.006(6) .
Sn1 C2 2.121(13) .
Sn1 C1 2.128(12) .
Sn1 C3 2.142(13) .
Sn2 O3 2.007(6) .
Sn2 C14 2.104(12) .
Sn2 C15 2.137(11) .
Sn2 C10 2.149(11) .
Te1 O3 1.881(6) .
Te1 O4 1.900(6) .
Te1 O1 1.948(6) .
Te1 O2 1.960(6) 3
Te1 O2 1.962(6) .
Te1 C8 2.125(9) .
Te1 Te1 3.0189(12) 3
F1 C13 1.341(14) .
F2 C16 1.328(12) .
F3 C11 1.349(13) .
O2 Te1 1.960(6) 3
C8 C9 1.360(14) .
C8 C12 1.384(14) .
C9 C13 1.371(15) .
C11 C12 1.345(15) .
C11 C16 1.347(17) .
C13 C16 1.381(18) .
